data_4309729
loop_
_publ_author_name
'Jes\'us R. Berenguer'
'Juan Forni\'es'
'L. Francisco Mart\'in'
'Antonio Mart\'in'
'Babil Menj\'on'

_publ_section_title
;
Unassisted \h2-Coordination of Polycyclic Aromatic Hydrocarbons to
Platinum(II)
;
_journal_name_full 'Inorganic Chemistry'
_journal_page_first 7265
_journal_page_last 7267
_journal_paper_doi 10.1021/ic050405q
_journal_volume 44
_journal_year 2005
_chemical_formula_sum 'C27 H10 F10 O Pt'
_chemical_formula_weight 735.44
_chemical_name_systematic
; 
 ? 
;
_space_group_IT_number 15
_symmetry_cell_setting monoclinic
_symmetry_space_group_name_Hall '-C 2yc'
_symmetry_space_group_name_H-M 'C 1 2/c 1'
_atom_sites_solution_hydrogens geom
_atom_sites_solution_primary direct
_atom_sites_solution_secondary difmap
_audit_creation_method SHELXL-97
_cell_angle_alpha 90.00
_cell_angle_beta 113.1510(10)
_cell_angle_gamma 90.00
_cell_formula_units_Z 8
_cell_length_a 27.5520(14)
_cell_length_b 11.7024(6)
_cell_length_c 14.9337(8)
_cell_measurement_temperature 100(2)
_cell_volume 4427.2(4)
_computing_cell_refinement 'Bruker SMART'
_computing_data_collection 'Bruker SMART'
_computing_data_reduction 'Bruker SAINT'
_computing_molecular_graphics 'Bruker SHELXTL'
_computing_publication_material 'Bruker SHELXTL'
_computing_structure_refinement 'SHELXL-97 (Sheldrick, 1997)'
_computing_structure_solution 'SHELXS-97 (Sheldrick, 1990)'
_diffrn_ambient_temperature 100(2)
_diffrn_measured_fraction_theta_full 0.998
_diffrn_measured_fraction_theta_max 0.998
_diffrn_measurement_device_type 'CCD area detector'
_diffrn_measurement_method 'phi and omega scans'
_diffrn_radiation_monochromator graphite
_diffrn_radiation_source 'fine-focus sealed tube'
_diffrn_radiation_type MoK\a
_diffrn_radiation_wavelength 0.71073
_diffrn_reflns_av_R_equivalents 0.0209
_diffrn_reflns_av_sigmaI/netI 0.0166
_diffrn_reflns_limit_h_max 32
_diffrn_reflns_limit_h_min -29
_diffrn_reflns_limit_k_max 13
_diffrn_reflns_limit_k_min -11
_diffrn_reflns_limit_l_max 17
_diffrn_reflns_limit_l_min -15
_diffrn_reflns_number 11821
_diffrn_reflns_theta_full 25.01
_diffrn_reflns_theta_max 25.01
_diffrn_reflns_theta_min 1.61
_exptl_absorpt_coefficient_mu 6.444
_exptl_absorpt_correction_T_max 0.1932
_exptl_absorpt_correction_T_min 0.1409
_exptl_absorpt_correction_type none
_exptl_crystal_density_diffrn 2.207
_exptl_crystal_density_method 'not measured'
_exptl_crystal_F_000 2784
_exptl_crystal_size_max 0.50
_exptl_crystal_size_mid 0.43
_exptl_crystal_size_min 0.38
_refine_diff_density_max 0.612
_refine_diff_density_min -0.746
_refine_diff_density_rms 0.080
_refine_ls_extinction_method none
_refine_ls_goodness_of_fit_ref 1.009
_refine_ls_hydrogen_treatment mixed
_refine_ls_matrix_type full
_refine_ls_number_parameters 382
_refine_ls_number_reflns 3892
_refine_ls_number_restraints 1
_refine_ls_restrained_S_all 1.009
_refine_ls_R_factor_all 0.0175
_refine_ls_R_factor_gt 0.0167
_refine_ls_shift/su_max 0.001
_refine_ls_shift/su_mean 0.000
_refine_ls_structure_factor_coef Fsqd
_refine_ls_weighting_details 'calc w=1/[\s^2^(Fo^2^)+(0.0302P)^2^+8.0436P] where P=(Fo^2^+2Fc^2^)/3'
_refine_ls_weighting_scheme calc
_refine_ls_wR_factor_gt 0.0457
_refine_ls_wR_factor_ref 0.0462
_reflns_number_gt 3782
_reflns_number_total 3892
_reflns_threshold_expression >2sigma(I)
_cod_data_source_file ic050405qsi20050318_104546.cif
_cod_data_source_block amt301
_cod_depositor_comments
;
The following automatic conversions were performed:
'_symmetry_cell_setting' value 'Monoclinic' changed to 'monoclinic'
according to '/home/saulius/struct/CIF-dictionaries/cif_core.dic'
dictionary named 'cif_core.dic' version 2.4.1 from 2010-06-29.

Automatic conversion script
Id: cif_fix_enum 1527 2010-12-29 10:47:43Z saulius 
;
_cod_database_code 4309729

loop_
_symmetry_equiv_pos_as_xyz
'x, y, z'
'-x, y, -z+1/2'
'x+1/2, y+1/2, z'
'-x+1/2, y+1/2, -z+1/2'
'-x, -y, -z'
'x, -y, z-1/2'
'-x+1/2, -y+1/2, -z'
'x+1/2, -y+1/2, z-1/2'

loop_
_atom_site_label
_atom_site_type_symbol
_atom_site_fract_x
_atom_site_fract_y
_atom_site_fract_z
_atom_site_U_iso_or_equiv
_atom_site_adp_type
_atom_site_occupancy
_atom_site_symmetry_multiplicity
_atom_site_calc_flag
_atom_site_refinement_flags
_atom_site_disorder_assembly
_atom_site_disorder_group
Pt Pt 0.099350(4) 0.719042(9) 0.118650(7) 0.01447(5) Uani 1 1 d . . .
F2 F 0.04528(7) 0.50060(13) -0.01935(12) 0.0207(4) Uani 1 1 d . . .
F3 F -0.03490(7) 0.48693(15) -0.19250(13) 0.0274(4) Uani 1 1 d . . .
F4 F -0.08316(7) 0.67887(18) -0.28854(13) 0.0317(4) Uani 1 1 d . . .
F5 F -0.04782(8) 0.88762(16) -0.20851(14) 0.0335(4) Uani 1 1 d . . .
F6 F 0.03035(7) 0.90421(14) -0.03269(13) 0.0261(4) Uani 1 1 d . . .
F8 F 0.14099(7) 0.45583(14) 0.16950(12) 0.0239(4) Uani 1 1 d . . .
F9 F 0.20442(7) 0.33066(15) 0.11110(14) 0.0299(4) Uani 1 1 d . . .
F10 F 0.24343(7) 0.41798(17) -0.01587(14) 0.0365(5) Uani 1 1 d . . .
F11 F 0.21987(8) 0.63742(19) -0.08002(14) 0.0381(5) Uani 1 1 d . . .
F12 F 0.15790(8) 0.76509(15) -0.01988(14) 0.0275(4) Uani 1 1 d . . .
O O 0.02501(9) 0.8695(2) 0.17434(16) 0.0314(5) Uani 1 1 d . . .
C1 C 0.04149(12) 0.7034(2) -0.0170(2) 0.0170(6) Uani 1 1 d . . .
C2 C 0.02307(11) 0.5998(2) -0.0630(2) 0.0168(6) Uani 1 1 d . . .
C3 C -0.01847(12) 0.5898(3) -0.1525(2) 0.0200(6) Uani 1 1 d . . .
C4 C -0.04313(12) 0.6866(3) -0.2013(2) 0.0227(6) Uani 1 1 d . . .
C5 C -0.02525(12) 0.7920(3) -0.1603(2) 0.0221(7) Uani 1 1 d . . .
C6 C 0.01575(12) 0.7981(2) -0.0702(2) 0.0189(6) Uani 1 1 d . . .
C7 C 0.14589(11) 0.6160(2) 0.07551(19) 0.0147(5) Uani 1 1 d . . .
C8 C 0.16011(11) 0.5044(2) 0.1074(2) 0.0180(6) Uani 1 1 d . . .
C9 C 0.19259(12) 0.4383(2) 0.0787(2) 0.0216(6) Uani 1 1 d . . .
C10 C 0.21251(12) 0.4821(3) 0.0148(2) 0.0250(7) Uani 1 1 d . . .
C11 C 0.20017(12) 0.5921(3) -0.0183(2) 0.0249(7) Uani 1 1 d . . .
C12 C 0.16779(12) 0.6556(3) 0.0125(2) 0.0202(6) Uani 1 1 d . . .
C13 C 0.15489(12) 0.7097(3) 0.2843(2) 0.0198(7) Uani 1 1 d . . .
H13 H 0.1577(14) 0.629(3) 0.292(2) 0.024 Uiso 1 1 d . . .
C14 C 0.17924(13) 0.7701(3) 0.2399(2) 0.0244(7) Uani 1 1 d . . .
H14 H 0.2032(15) 0.731(3) 0.217(3) 0.029 Uiso 1 1 d . . .
C15 C 0.18140(12) 0.8938(3) 0.2471(2) 0.0196(6) Uani 1 1 d . . .
C16 C 0.20374(12) 0.9562(3) 0.1930(2) 0.0250(7) Uani 1 1 d . . .
H16 H 0.2149(14) 0.922(3) 0.152(3) 0.030 Uiso 1 1 d . . .
C17 C 0.20616(13) 1.0733(3) 0.1988(2) 0.0263(7) Uani 1 1 d . . .
H17 H 0.2165(15) 1.118(3) 0.158(3) 0.032 Uiso 1 1 d . . .
C18 C 0.18675(13) 1.1294(3) 0.2597(2) 0.0246(7) Uani 1 1 d . . .
H18 H 0.1855(15) 1.210(3) 0.260(3) 0.029 Uiso 1 1 d . . .
C19 C 0.16510(12) 1.0694(3) 0.3136(2) 0.0221(6) Uani 1 1 d D . .
H19 H 0.1524(13) 1.111(2) 0.354(2) 0.026 Uiso 1 1 d D . .
C20 C 0.16138(11) 0.9497(2) 0.3086(2) 0.0176(6) Uani 1 1 d . . .
C21 C 0.13763(11) 0.8817(2) 0.3635(2) 0.0179(6) Uani 1 1 d . . .
C22 C 0.11902(12) 0.9307(3) 0.4303(2) 0.0216(6) Uani 1 1 d . . .
H22 H 0.1175(14) 1.009(3) 0.436(2) 0.026 Uiso 1 1 d . . .
C23 C 0.09586(12) 0.8650(3) 0.4784(2) 0.0222(6) Uani 1 1 d . . .
H23 H 0.0849(14) 0.898(3) 0.523(2) 0.027 Uiso 1 1 d . . .
C24 C 0.08919(13) 0.7478(3) 0.4615(2) 0.0238(6) Uani 1 1 d . . .
H24 H 0.0745(15) 0.703(3) 0.498(3) 0.029 Uiso 1 1 d . . .
C25 C 0.10699(13) 0.6972(3) 0.3967(2) 0.0218(6) Uani 1 1 d . . .
H25 H 0.1035(14) 0.614(3) 0.384(2) 0.026 Uiso 1 1 d . . .
C26 C 0.13228(11) 0.7623(3) 0.3491(2) 0.0185(6) Uani 1 1 d . . .
C27 C 0.05296(11) 0.8159(3) 0.1547(2) 0.0195(6) Uani 1 1 d . . .

loop_
_atom_site_aniso_label
_atom_site_aniso_U_11
_atom_site_aniso_U_22
_atom_site_aniso_U_33
_atom_site_aniso_U_23
_atom_site_aniso_U_13
_atom_site_aniso_U_12
Pt 0.01408(8) 0.01388(7) 0.01424(8) -0.00051(4) 0.00425(5) 0.00166(4)
F2 0.0191(9) 0.0164(8) 0.0256(9) 0.0013(7) 0.0076(8) 0.0010(7)
F3 0.0255(10) 0.0283(9) 0.0259(9) -0.0103(8) 0.0076(8) -0.0091(8)
F4 0.0219(10) 0.0468(11) 0.0190(9) -0.0003(8) 0.0000(8) -0.0003(9)
F5 0.0299(11) 0.0308(10) 0.0305(10) 0.0124(8) 0.0019(8) 0.0079(8)
F6 0.0276(10) 0.0148(8) 0.0308(10) 0.0024(7) 0.0060(8) 0.0008(7)
F8 0.0271(10) 0.0187(8) 0.0275(9) 0.0050(7) 0.0125(8) 0.0009(7)
F9 0.0251(10) 0.0194(9) 0.0354(10) -0.0039(8) 0.0013(8) 0.0075(8)
F10 0.0212(10) 0.0523(11) 0.0341(11) -0.0154(10) 0.0089(9) 0.0117(9)
F11 0.0336(11) 0.0584(13) 0.0325(11) 0.0034(10) 0.0238(10) 0.0006(10)
F12 0.0331(11) 0.0247(9) 0.0270(10) 0.0091(8) 0.0142(9) 0.0007(8)
O 0.0226(12) 0.0389(13) 0.0269(12) -0.0074(10) 0.0035(10) 0.0099(11)
C1 0.0153(15) 0.0197(14) 0.0176(15) 0.0014(11) 0.0084(12) 0.0014(11)
C2 0.0168(15) 0.0173(14) 0.0198(14) 0.0022(11) 0.0108(12) 0.0006(12)
C3 0.0181(16) 0.0244(15) 0.0194(15) -0.0050(12) 0.0093(13) -0.0052(12)
C4 0.0155(15) 0.0367(17) 0.0145(14) 0.0013(13) 0.0042(12) -0.0021(13)
C5 0.0192(16) 0.0261(16) 0.0211(16) 0.0079(12) 0.0079(13) 0.0054(12)
C6 0.0176(15) 0.0182(14) 0.0218(16) 0.0000(11) 0.0086(13) 0.0009(12)
C7 0.0116(14) 0.0177(13) 0.0118(13) -0.0013(11) 0.0012(11) 0.0008(11)
C8 0.0135(14) 0.0208(14) 0.0169(14) -0.0014(11) 0.0029(12) -0.0016(12)
C9 0.0158(15) 0.0189(15) 0.0214(15) -0.0053(12) -0.0022(12) 0.0027(12)
C10 0.0141(15) 0.0366(18) 0.0216(15) -0.0119(13) 0.0041(13) 0.0030(13)
C11 0.0175(16) 0.0404(18) 0.0165(14) -0.0023(13) 0.0063(12) -0.0019(14)
C12 0.0179(15) 0.0228(15) 0.0167(14) 0.0009(12) 0.0035(12) -0.0003(12)
C13 0.0115(15) 0.0227(16) 0.0143(15) -0.0092(12) -0.0067(12) 0.0090(12)
C14 0.0167(16) 0.0245(17) 0.0221(16) -0.0063(13) -0.0030(13) 0.0074(13)
C15 0.0124(15) 0.0229(15) 0.0173(14) -0.0047(12) -0.0008(12) 0.0010(12)
C16 0.0152(15) 0.0382(18) 0.0195(15) -0.0048(14) 0.0044(13) 0.0014(14)
C17 0.0203(17) 0.0325(17) 0.0240(16) 0.0008(13) 0.0066(14) -0.0075(14)
C18 0.0230(17) 0.0216(16) 0.0235(16) -0.0018(12) 0.0031(13) -0.0052(13)
C19 0.0207(16) 0.0227(15) 0.0188(15) -0.0036(12) 0.0034(13) -0.0011(13)
C20 0.0110(14) 0.0209(14) 0.0164(14) -0.0021(11) 0.0007(11) 0.0004(12)
C21 0.0115(14) 0.0188(14) 0.0192(14) 0.0004(11) 0.0016(12) 0.0019(11)
C22 0.0178(16) 0.0221(15) 0.0221(15) -0.0043(12) 0.0046(13) 0.0007(13)
C23 0.0204(16) 0.0244(15) 0.0216(15) -0.0020(12) 0.0081(13) 0.0039(13)
C24 0.0211(17) 0.0256(15) 0.0217(15) 0.0044(14) 0.0052(13) 0.0000(14)
C25 0.0197(16) 0.0211(15) 0.0188(15) 0.0027(12) 0.0012(13) 0.0024(13)
C26 0.0131(14) 0.0203(14) 0.0154(14) 0.0010(12) -0.0017(12) 0.0042(12)
C27 0.0140(15) 0.0218(14) 0.0174(15) -0.0020(12) 0.0004(12) 0.0019(13)

loop_
_atom_type_symbol
_atom_type_description
_atom_type_scat_dispersion_real
_atom_type_scat_dispersion_imag
_atom_type_scat_source
C C 0.0033 0.0016 'International Tables Vol C Tables 4.2.6.8 and 6.1.1.4'
H H 0.0000 0.0000 'International Tables Vol C Tables 4.2.6.8 and 6.1.1.4'
O O 0.0106 0.0060 'International Tables Vol C Tables 4.2.6.8 and 6.1.1.4'
F F 0.0171 0.0103 'International Tables Vol C Tables 4.2.6.8 and 6.1.1.4'
Pt Pt -1.7033 8.3905 'International Tables Vol C Tables 4.2.6.8 and 6.1.1.4'

loop_
_geom_angle_atom_site_label_1
_geom_angle_atom_site_label_2
_geom_angle_atom_site_label_3
_geom_angle
_geom_angle_site_symmetry_1
_geom_angle_site_symmetry_3
_geom_angle_publ_flag
C27 Pt C1 89.14(12) . . ?
C27 Pt C7 177.78(11) . . ?
C1 Pt C7 88.64(11) . . ?
C27 Pt C14 99.21(11) . . ?
C1 Pt C14 159.21(12) . . ?
C7 Pt C14 82.94(11) . . ?
C27 Pt C13 87.84(11) . . ?
C1 Pt C13 167.76(12) . . ?
C7 Pt C13 94.30(10) . . ?
C14 Pt C13 32.91(12) . . ?
C6 C1 C2 114.2(3) . . ?
C6 C1 Pt 121.6(2) . . ?
C2 C1 Pt 124.2(2) . . ?
F2 C2 C3 116.0(2) . . ?
F2 C2 C1 120.2(3) . . ?
C3 C2 C1 123.8(3) . . ?
F3 C3 C4 119.6(3) . . ?
F3 C3 C2 120.9(3) . . ?
C4 C3 C2 119.5(3) . . ?
F4 C4 C3 120.5(3) . . ?
F4 C4 C5 120.4(3) . . ?
C3 C4 C5 119.1(3) . . ?
F5 C5 C6 120.6(3) . . ?
F5 C5 C4 119.9(3) . . ?
C6 C5 C4 119.5(3) . . ?
F6 C6 C5 116.6(3) . . ?
F6 C6 C1 119.6(3) . . ?
C5 C6 C1 123.8(3) . . ?
C12 C7 C8 114.1(3) . . ?
C12 C7 Pt 120.9(2) . . ?
C8 C7 Pt 125.0(2) . . ?
F8 C8 C9 116.9(3) . . ?
F8 C8 C7 119.6(2) . . ?
C9 C8 C7 123.5(3) . . ?
F9 C9 C8 120.8(3) . . ?
F9 C9 C10 119.6(3) . . ?
C8 C9 C10 119.7(3) . . ?
F10 C10 C11 120.1(3) . . ?
F10 C10 C9 120.6(3) . . ?
C11 C10 C9 119.3(3) . . ?
F11 C11 C12 120.3(3) . . ?
F11 C11 C10 120.4(3) . . ?
C12 C11 C10 119.3(3) . . ?
F12 C12 C11 117.2(3) . . ?
F12 C12 C7 118.6(3) . . ?
C11 C12 C7 124.2(3) . . ?
C14 C13 C26 122.4(3) . . ?
C14 C13 Pt 72.21(19) . . ?
C26 C13 Pt 113.79(19) . . ?
C14 C13 H13 124(2) . . ?
C26 C13 H13 112(2) . . ?
Pt C13 H13 99(2) . . ?
C13 C14 C15 120.8(3) . . ?
C13 C14 Pt 74.88(19) . . ?
C15 C14 Pt 108.3(2) . . ?
C13 C14 H14 118(2) . . ?
C15 C14 H14 119(2) . . ?
Pt C14 H14 100(2) . . ?
C16 C15 C20 120.6(3) . . ?
C16 C15 C14 119.5(3) . . ?
C20 C15 C14 119.9(3) . . ?
C17 C16 C15 120.4(3) . . ?
C17 C16 H16 119(2) . . ?
C15 C16 H16 121(2) . . ?
C16 C17 C18 119.4(3) . . ?
C16 C17 H17 123(2) . . ?
C18 C17 H17 118(2) . . ?
C19 C18 C17 120.8(3) . . ?
C19 C18 H18 119(2) . . ?
C17 C18 H18 120(2) . . ?
C18 C19 C20 121.3(3) . . ?
C18 C19 H19 118(2) . . ?
C20 C19 H19 121(2) . . ?
C19 C20 C15 117.4(3) . . ?
C19 C20 C21 123.4(3) . . ?
C15 C20 C21 119.2(3) . . ?
C22 C21 C26 117.7(3) . . ?
C22 C21 C20 122.8(3) . . ?
C26 C21 C20 119.6(3) . . ?
C23 C22 C21 121.2(3) . . ?
C23 C22 H22 117(2) . . ?
C21 C22 H22 121(2) . . ?
C22 C23 C24 120.8(3) . . ?
C22 C23 H23 120(2) . . ?
C24 C23 H23 119(2) . . ?
C25 C24 C23 119.5(3) . . ?
C25 C24 H24 121(2) . . ?
C23 C24 H24 120(2) . . ?
C24 C25 C26 120.6(3) . . ?
C24 C25 H25 121.8(19) . . ?
C26 C25 H25 117.6(19) . . ?
C25 C26 C21 120.2(3) . . ?
C25 C26 C13 122.0(3) . . ?
C21 C26 C13 117.8(3) . . ?
O C27 Pt 177.9(3) . . ?

loop_
_geom_bond_atom_site_label_1
_geom_bond_atom_site_label_2
_geom_bond_distance
_geom_bond_site_symmetry_2
_geom_bond_publ_flag
Pt C27 1.937(3) . ?
Pt C1 2.034(3) . ?
Pt C7 2.040(3) . ?
Pt C14 2.312(3) . ?
Pt C13 2.345(3) . ?
F2 C2 1.355(3) . ?
F3 C3 1.341(3) . ?
F4 C4 1.339(4) . ?
F5 C5 1.344(3) . ?
F6 C6 1.356(3) . ?
F8 C8 1.358(3) . ?
F9 C9 1.343(3) . ?
F10 C10 1.344(3) . ?
F11 C11 1.349(3) . ?
F12 C12 1.359(4) . ?
O C27 1.118(4) . ?
C1 C6 1.385(4) . ?
C1 C2 1.387(4) . ?
C2 C3 1.381(4) . ?
C3 C4 1.373(4) . ?
C4 C5 1.379(4) . ?
C5 C6 1.377(4) . ?
C7 C12 1.382(4) . ?
C7 C8 1.393(4) . ?
C8 C9 1.373(4) . ?
C9 C10 1.373(4) . ?
C10 C11 1.373(5) . ?
C11 C12 1.372(4) . ?
C13 C14 1.320(5) . ?
C13 C26 1.475(4) . ?
C13 H13 0.95(4) . ?
C14 C15 1.450(4) . ?
C14 H14 0.97(4) . ?
C15 C16 1.399(4) . ?
C15 C20 1.405(4) . ?
C16 C17 1.373(5) . ?
C16 H16 0.88(4) . ?
C17 C18 1.389(5) . ?
C17 H17 0.93(4) . ?
C18 C19 1.369(4) . ?
C18 H18 0.94(3) . ?
C19 C20 1.405(4) . ?
C19 H19 0.938(10) . ?
C20 C21 1.468(4) . ?
C21 C22 1.410(4) . ?
C21 C26 1.413(4) . ?
C22 C23 1.370(4) . ?
C22 H22 0.92(3) . ?
C23 C24 1.393(5) . ?
C23 H23 0.92(3) . ?
C24 C25 1.378(5) . ?
C24 H24 0.95(4) . ?
C25 C26 1.401(4) . ?
C25 H25 0.99(3) . ?
